data_7035176
loop_
_publ_author_name
'Pacheco, Mario'
'Cuevas, Alicia'
'Gonz\'alez-Platas, Javier'
'Lloret, Francesc'
'Julve, Miguel'
'Kremer, Carlos'

_publ_section_title
;
 The crystal structure and magnetic properties of
 3-pyridinecarboxylate-bridged Re(ii)M(ii) complexes (M = Cu, Ni, Co and
 Mn).
;
_journal_issue 25
_journal_name_full 'Dalton transactions (Cambridge, England : 2003)'
_journal_page_first 11636
_journal_page_last 11648
_journal_paper_doi 10.1039/c5dt01321f
_journal_volume 44
_journal_year 2015
_chemical_formula_moiety 'C26 H20 Br4 Cu N6 O3 Re'
_chemical_formula_sum 'C26 H20 Br4 Cu N6 O3 Re'
_chemical_formula_weight 1033.86
_space_group_crystal_system monoclinic
_space_group_IT_number 14
_space_group_name_Hall '-P 2ybc'
_space_group_name_H-M_alt 'P 1 21/c 1'
_symmetry_space_group_name_Hall '-P 2ybc'
_symmetry_space_group_name_H-M 'P 1 21/c 1'
_atom_sites_solution_hydrogens geom
_atom_sites_solution_primary iterative
_audit_creation_date 2015-03-23
_audit_creation_method
;
Olex2 1.2
(compiled 2015.01.26 svn.r3150 for OlexSys, GUI svn.r4998)
;
_audit_update_record
;
2015-03-23 deposited with the CCDC.
2015-05-14 downloaded from the CCDC.
;
_cell_angle_alpha 90
_cell_angle_beta 94.4673(10)
_cell_angle_gamma 90
_cell_formula_units_Z 4
_cell_length_a 11.61543(13)
_cell_length_b 16.76550(16)
_cell_length_c 16.03665(17)
_cell_measurement_reflns_used 7224
_cell_measurement_temperature 293(2)
_cell_measurement_theta_max 66.6004
_cell_measurement_theta_min 3.8171
_cell_volume 3113.47(6)
_computing_cell_refinement
;
CrysAlisPro, Agilent Technologies,
Version 1.171.37.33 (release 27-03-2014 CrysAlis171 .NET)
(compiled Mar 27 2014,17:12:48)
;
_computing_data_collection
;
CrysAlisPro, Agilent Technologies,
Version 1.171.37.33 (release 27-03-2014 CrysAlis171 .NET)
(compiled Mar 27 2014,17:12:48)
;
_computing_data_reduction
;
CrysAlisPro, Agilent Technologies,
Version 1.171.37.33 (release 27-03-2014 CrysAlis171 .NET)
(compiled Mar 27 2014,17:12:48)
;
_computing_molecular_graphics 'Olex2 (Dolomanov et al., 2009)'
_computing_publication_material 'Olex2 (Dolomanov et al., 2009)'
_computing_structure_refinement 'ShelXL (Sheldrick, 2008)'
_computing_structure_solution
;
Superflip (Palatinus & Chapuis, 2007;Palatinus & van der Lee, 2008;
Palatinus et al., 2012)
;
_diffrn_ambient_temperature 293(2)
_diffrn_detector 'CCD plate'
_diffrn_detector_area_resol_mean 10.5953
_diffrn_detector_type Atlas
_diffrn_measured_fraction_theta_full 1.000
_diffrn_measured_fraction_theta_max 1.000
_diffrn_measurement_details
;
  1 omega  -37.00   -4.00   1.0000    1.0000
omega____ theta____ kappa____ phi______ frames
    -      -40.5113  125.0000 -150.0000 33

  2 omega -113.00  -11.00   1.0000    1.0000
omega____ theta____ kappa____ phi______ frames
    -      -40.5113  -57.0000   60.0000 102

  3 omega  -49.00   31.00   1.0000    1.0000
omega____ theta____ kappa____ phi______ frames
    -      -40.5113   38.0000 -150.0000 80

  4 omega -135.00 -109.00   1.0000    4.0000
omega____ theta____ kappa____ phi______ frames
    -      -61.5000 -125.0000  -60.0000 26

  5 omega   77.00  148.00   1.0000    4.0000
omega____ theta____ kappa____ phi______ frames
    -      107.6751   61.0000 -180.0000 71

  6 omega   36.00   90.00   1.0000    4.0000
omega____ theta____ kappa____ phi______ frames
    -      107.6751  -30.0000 -150.0000 54

  7 omega   30.00   84.00   1.0000    4.0000
omega____ theta____ kappa____ phi______ frames
    -      107.6751  -30.0000   30.0000 54

  8 omega   43.00  139.00   1.0000    4.0000
omega____ theta____ kappa____ phi______ frames
    -      107.6751  -77.0000   30.0000 96

  9 omega   34.00   88.00   1.0000    4.0000
omega____ theta____ kappa____ phi______ frames
    -      107.6751  -45.0000  -60.0000 54

 10 omega   84.00  151.00   1.0000    4.0000
omega____ theta____ kappa____ phi______ frames
    -      107.6751   30.0000  150.0000 67

 11 omega   34.00   90.00   1.0000    4.0000
omega____ theta____ kappa____ phi______ frames
    -      107.6751 -125.0000    0.0000 56
;
_diffrn_measurement_device 'four-circle diffractometer'
_diffrn_measurement_device_type 'SuperNova, Dual, Cu at zero, Atlas'
_diffrn_measurement_method '\w scans'
_diffrn_orient_matrix_UB_11 0.1004531000
_diffrn_orient_matrix_UB_12 -0.0134159000
_diffrn_orient_matrix_UB_13 0.0670377000
_diffrn_orient_matrix_UB_21 -0.0151635000
_diffrn_orient_matrix_UB_22 0.0855494000
_diffrn_orient_matrix_UB_23 0.0325287000
_diffrn_orient_matrix_UB_31 -0.0858358000
_diffrn_orient_matrix_UB_32 -0.0307679000
_diffrn_orient_matrix_UB_33 0.0611178000
_diffrn_radiation_monochromator mirror
_diffrn_radiation_probe x-ray
_diffrn_radiation_type CuK\a
_diffrn_radiation_wavelength 1.54184
_diffrn_reflns_av_R_equivalents 0.0302
_diffrn_reflns_av_unetI/netI 0.0313
_diffrn_reflns_laue_measured_fraction_full 1.000
_diffrn_reflns_laue_measured_fraction_max 1.000
_diffrn_reflns_limit_h_max 13
_diffrn_reflns_limit_h_min -13
_diffrn_reflns_limit_k_max 18
_diffrn_reflns_limit_k_min -19
_diffrn_reflns_limit_l_max 19
_diffrn_reflns_limit_l_min -13
_diffrn_reflns_number 11554
_diffrn_reflns_point_group_measured_fraction_full 1.000
_diffrn_reflns_point_group_measured_fraction_max 1.000
_diffrn_reflns_theta_full 66.601
_diffrn_reflns_theta_max 66.601
_diffrn_reflns_theta_min 3.817
_diffrn_source 'sealed X-ray tube'
_diffrn_source_type 'SuperNova (Cu) X-ray Source'
_exptl_absorpt_coefficient_mu 14.668
_exptl_absorpt_correction_T_max 0.214
_exptl_absorpt_correction_T_min 0.071
_exptl_absorpt_correction_type gaussian
_exptl_absorpt_process_details
;
CrysAlisPro, Agilent Technologies,
Version 1.171.37.33 (release 27-03-2014 CrysAlis171 .NET)
(compiled Mar 27 2014,17:12:48)
Numerical absorption correction based on gaussian integration over
            a multifaceted crystal model
Empirical absorption correction using spherical harmonics,
 implemented in SCALE3 ABSPACK scaling algorithm.
;
_exptl_crystal_colour brown
_exptl_crystal_colour_primary brown
_exptl_crystal_density_diffrn 2.206
_exptl_crystal_description irregular
_exptl_crystal_F_000 1944
_exptl_crystal_size_max 0.337
_exptl_crystal_size_mid 0.243
_exptl_crystal_size_min 0.1924
_refine_diff_density_max 1.380
_refine_diff_density_min -1.237
_refine_diff_density_rms 0.105
_refine_ls_extinction_coef 0.00065(3)
_refine_ls_extinction_expression Fc^*^=kFc[1+0.001xFc^2^\l^3^/sin(2\q)]^-1/4^
_refine_ls_extinction_method 'SHELXL-2014/7 (Sheldrick 2014'
_refine_ls_goodness_of_fit_ref 1.052
_refine_ls_hydrogen_treatment constr
_refine_ls_matrix_type full
_refine_ls_number_parameters 371
_refine_ls_number_reflns 5489
_refine_ls_number_restraints 0
_refine_ls_restrained_S_all 1.052
_refine_ls_R_factor_all 0.0358
_refine_ls_R_factor_gt 0.0330
_refine_ls_shift/su_max 0.002
_refine_ls_shift/su_mean 0.000
_refine_ls_structure_factor_coef Fsqd
_refine_ls_weighting_details 'w=1/[\s^2^(Fo^2^)+(0.0443P)^2^+3.7336P] where P=(Fo^2^+2Fc^2^)/3'
_refine_ls_weighting_scheme calc
_refine_ls_wR_factor_gt 0.0849
_refine_ls_wR_factor_ref 0.0871
_reflns_Friedel_coverage 0.000
_reflns_number_gt 5085
_reflns_number_total 5489
_reflns_threshold_expression 'I > 2\s(I)'
_cod_data_source_file c5dt01321f2.cif
_cod_data_source_block pyc_cu
_cod_depositor_comments 'Adding full bibliography for 7035172--7035176.cif.'
_cod_database_code 7035176
_chemical_oxdiff_formula 'C26 H20 N6 O3 Br4 Cu1 Re1'
_shelx_space_group_comment
;
The symmetry employed for this shelxl refinement is uniquely defined
by the following loop, which should always be used as a source of
symmetry information in preference to the above space-group names.
They are only intended as comments.
;
_reflns_odcompleteness_completeness 99.96
_reflns_odcompleteness_iscentric 1
_reflns_odcompleteness_theta 66.49
_olex2_refinement_description
;
1. Fixed Uiso
 At 1.2 times of:
  All C(H) groups
2.a Aromatic/amide H refined with riding coordinates:
 C1(H1), C3(H3), C4(H4), C5(H5), C7(H7), C8(H8), C9(H9), C10(H10), C13(H13),
 C14(H14), C15(H15), C16(H16), C17(H17), C18(H18), C19(H19), C20(H20), C23(H23),
  C24(H24), C25(H25), C26(H26)
;
_shelx_shelxl_version_number 2014/7
_olex2_submission_special_instructions 'No special instructions were received'

loop_
_space_group_symop_operation_xyz
'x, y, z'
'-x, y+1/2, -z+1/2'
'-x, -y, -z'
'x, -y-1/2, z-1/2'

loop_
_atom_site_label
_atom_site_type_symbol
_atom_site_fract_x
_atom_site_fract_y
_atom_site_fract_z
_atom_site_U_iso_or_equiv
_atom_site_adp_type
_atom_site_occupancy
_atom_site_site_symmetry_order
_atom_site_calc_flag
_atom_site_refinement_flags_posn
_atom_site_disorder_assembly
_atom_site_disorder_group
Re1 Re 1.01344(2) 0.12620(2) 0.17010(2) 0.04432(10) Uani 1 1 d . . .
Br1 Br 0.97214(5) 0.01710(3) 0.27350(4) 0.06322(17) Uani 1 1 d . . .
Br2 Br 1.20945(5) 0.14285(4) 0.24588(5) 0.0731(2) Uani 1 1 d . . .
Br3 Br 1.04850(7) 0.24783(5) 0.08408(4) 0.0780(2) Uani 1 1 d . . .
Br4 Br 0.81045(4) 0.11822(3) 0.10315(3) 0.04899(14) Uani 1 1 d . . .
Cu1 Cu 0.50767(6) 0.23055(4) 0.48379(4) 0.03973(16) Uani 1 1 d . . .
O2 O 0.6478(3) 0.2703(2) 0.4369(2) 0.0474(7) Uani 1 1 d . . .
O3 O 0.6304(3) 0.1622(2) 0.3566(2) 0.0577(9) Uani 1 1 d . . .
N1 N 1.0686(4) 0.0610(3) 0.0987(4) 0.0723(15) Uani 1 1 d . . .
O1 O 1.1091(5) 0.0175(4) 0.0519(4) 0.128(3) Uani 1 1 d . A 1
N2 N 0.9464(3) 0.2089(2) 0.2625(2) 0.0398(8) Uani 1 1 d . . .
N3 N 0.3840(4) 0.1481(2) 0.5048(3) 0.0469(9) Uani 1 1 d . . .
N4 N 0.5986(4) 0.1598(2) 0.5633(3) 0.0502(10) Uani 1 1 d . . .
N5 N 0.4699(3) 0.3325(2) 0.5618(2) 0.0454(9) Uani 1 1 d . . .
N6 N 0.4139(3) 0.2985(2) 0.4020(2) 0.0433(8) Uani 1 1 d . . .
C1 C 0.8439(4) 0.1946(3) 0.2937(3) 0.0399(9) Uani 1 1 d . . .
H1 H 0.8023 0.1498 0.2750 0.048 Uiso 1 1 calc R . .
C2 C 0.7979(4) 0.2432(3) 0.3517(3) 0.0408(9) Uani 1 1 d . . .
C3 C 0.8598(4) 0.3103(3) 0.3799(3) 0.0488(11) Uani 1 1 d . . .
H3 H 0.8311 0.3443 0.4191 0.059 Uiso 1 1 calc R . .
C4 C 0.9645(5) 0.3250(3) 0.3484(3) 0.0534(12) Uani 1 1 d . . .
H4 H 1.0081 0.3691 0.3666 0.064 Uiso 1 1 calc R . .
C5 C 1.0043(4) 0.2744(3) 0.2899(3) 0.0473(11) Uani 1 1 d . . .
H5 H 1.0745 0.2859 0.2684 0.057 Uiso 1 1 calc R . .
C6 C 0.6825(4) 0.2225(3) 0.3831(3) 0.0433(10) Uani 1 1 d . . .
C7 C 0.7102(5) 0.1721(4) 0.5895(4) 0.0620(14) Uani 1 1 d . . .
H7 H 0.7478 0.2168 0.5705 0.074 Uiso 1 1 calc R . .
C8 C 0.7695(7) 0.1207(4) 0.6434(4) 0.082(2) Uani 1 1 d . . .
H8 H 0.8455 0.1314 0.6626 0.098 Uiso 1 1 calc R . .
C9 C 0.7162(8) 0.0540(5) 0.6684(4) 0.090(2) Uani 1 1 d . . .
H9 H 0.7560 0.0181 0.7043 0.108 Uiso 1 1 calc R . .
C10 C 0.6038(8) 0.0393(4) 0.6410(4) 0.078(2) Uani 1 1 d . . .
H10 H 0.5669 -0.0065 0.6577 0.094 Uiso 1 1 calc R . .
C11 C 0.5452(5) 0.0941(3) 0.5878(3) 0.0530(12) Uani 1 1 d . . .
C12 C 0.4238(5) 0.0872(3) 0.5553(3) 0.0514(12) Uani 1 1 d . . .
C13 C 0.3526(7) 0.0244(4) 0.5739(4) 0.0706(17) Uani 1 1 d . . .
H13 H 0.3810 -0.0173 0.6078 0.085 Uiso 1 1 calc R . .
C14 C 0.2409(8) 0.0245(4) 0.5420(5) 0.085(2) Uani 1 1 d . . .
H14 H 0.1924 -0.0173 0.5542 0.102 Uiso 1 1 calc R . .
C15 C 0.1986(6) 0.0871(5) 0.4912(5) 0.083(2) Uani 1 1 d . . .
H15 H 0.1218 0.0883 0.4698 0.099 Uiso 1 1 calc R . .
C16 C 0.2746(5) 0.1474(4) 0.4736(4) 0.0647(14) Uani 1 1 d . . .
H16 H 0.2482 0.1889 0.4386 0.078 Uiso 1 1 calc R . .
C17 C 0.5125(5) 0.3493(4) 0.6388(3) 0.0578(13) Uani 1 1 d . . .
H17 H 0.5554 0.3105 0.6687 0.069 Uiso 1 1 calc R . .
C18 C 0.4959(6) 0.4217(5) 0.6763(4) 0.0742(19) Uani 1 1 d . . .
H18 H 0.5286 0.4321 0.7300 0.089 Uiso 1 1 calc R . .
C19 C 0.4309(7) 0.4778(4) 0.6335(5) 0.080(2) Uani 1 1 d . . .
H19 H 0.4176 0.5269 0.6580 0.096 Uiso 1 1 calc R . .
C20 C 0.3841(5) 0.4614(4) 0.5526(4) 0.0663(15) Uani 1 1 d . . .
H20 H 0.3391 0.4989 0.5223 0.080 Uiso 1 1 calc R . .
C21 C 0.4066(4) 0.3879(3) 0.5186(3) 0.0481(11) Uani 1 1 d . . .
C22 C 0.3715(4) 0.3674(3) 0.4296(3) 0.0471(11) Uani 1 1 d . . .
C23 C 0.3050(5) 0.4163(4) 0.3758(5) 0.0706(17) Uani 1 1 d . . .
H23 H 0.2714 0.4621 0.3959 0.085 Uiso 1 1 calc R . .
C24 C 0.2886(6) 0.3968(4) 0.2923(5) 0.0761(19) Uani 1 1 d . . .
H24 H 0.2459 0.4301 0.2553 0.091 Uiso 1 1 calc R . .
C25 C 0.3357(5) 0.3283(4) 0.2643(4) 0.0671(16) Uani 1 1 d . . .
H25 H 0.3264 0.3146 0.2080 0.081 Uiso 1 1 calc R . .
C26 C 0.3969(5) 0.2801(3) 0.3206(3) 0.0551(12) Uani 1 1 d . . .
H26 H 0.4279 0.2328 0.3018 0.066 Uiso 1 1 calc R . .

loop_
_atom_site_aniso_label
_atom_site_aniso_U_11
_atom_site_aniso_U_22
_atom_site_aniso_U_33
_atom_site_aniso_U_23
_atom_site_aniso_U_13
_atom_site_aniso_U_12
Re1 0.03836(14) 0.04161(14) 0.05362(15) -0.01136(9) 0.00765(9) -0.00463(8)
Br1 0.0602(3) 0.0420(3) 0.0858(4) 0.0087(3) -0.0045(3) 0.0002(2)
Br2 0.0410(3) 0.0644(4) 0.1115(5) -0.0186(4) -0.0093(3) -0.0025(3)
Br3 0.0972(5) 0.0764(4) 0.0627(4) 0.0063(3) 0.0211(3) -0.0326(4)
Br4 0.0482(3) 0.0469(3) 0.0508(3) -0.0053(2) -0.0026(2) -0.0061(2)
Cu1 0.0420(3) 0.0341(3) 0.0429(3) 0.0050(3) 0.0020(3) 0.0041(3)
O2 0.0440(17) 0.0502(19) 0.0487(17) -0.0024(15) 0.0077(13) 0.0009(14)
O3 0.051(2) 0.055(2) 0.069(2) -0.0110(18) 0.0127(17) -0.0103(17)
N1 0.046(2) 0.074(3) 0.098(4) -0.041(3) 0.009(2) -0.006(2)
O1 0.087(4) 0.143(6) 0.159(6) -0.104(5) 0.029(4) 0.001(4)
N2 0.0383(18) 0.042(2) 0.0400(18) -0.0019(15) 0.0064(14) -0.0029(15)
N3 0.052(2) 0.039(2) 0.051(2) -0.0005(17) 0.0151(18) -0.0021(17)
N4 0.067(3) 0.039(2) 0.045(2) 0.0019(17) 0.0012(18) 0.0061(19)
N5 0.041(2) 0.044(2) 0.052(2) -0.0046(17) 0.0080(16) 0.0028(17)
N6 0.043(2) 0.0366(19) 0.049(2) 0.0059(16) -0.0019(16) 0.0008(16)
C1 0.043(2) 0.034(2) 0.042(2) -0.0024(17) 0.0016(17) -0.0039(18)
C2 0.043(2) 0.042(2) 0.037(2) 0.0003(18) 0.0007(17) -0.0002(19)
C3 0.057(3) 0.047(3) 0.043(2) -0.009(2) 0.009(2) -0.005(2)
C4 0.061(3) 0.043(3) 0.057(3) -0.012(2) 0.008(2) -0.018(2)
C5 0.046(2) 0.041(2) 0.056(3) -0.010(2) 0.010(2) -0.013(2)
C6 0.043(2) 0.048(3) 0.039(2) 0.0047(19) -0.0001(18) 0.003(2)
C7 0.063(3) 0.053(3) 0.067(3) 0.001(3) -0.017(3) 0.012(3)
C8 0.094(5) 0.077(5) 0.070(4) 0.005(3) -0.021(4) 0.032(4)
C9 0.108(6) 0.091(5) 0.069(4) 0.025(4) -0.007(4) 0.047(5)
C10 0.121(6) 0.056(3) 0.062(3) 0.022(3) 0.025(4) 0.024(4)
C11 0.077(4) 0.045(3) 0.039(2) 0.004(2) 0.013(2) 0.011(3)
C12 0.079(4) 0.037(2) 0.041(2) 0.0004(19) 0.026(2) 0.000(2)
C13 0.098(5) 0.051(3) 0.066(3) 0.000(3) 0.027(3) -0.015(3)
C14 0.109(6) 0.065(4) 0.087(5) -0.008(4) 0.044(4) -0.030(4)
C15 0.064(4) 0.085(5) 0.102(5) -0.024(4) 0.030(4) -0.024(4)
C16 0.055(3) 0.060(3) 0.081(4) 0.000(3) 0.015(3) -0.001(3)
C17 0.051(3) 0.071(4) 0.053(3) -0.011(3) 0.012(2) 0.001(3)
C18 0.073(4) 0.088(5) 0.065(4) -0.029(3) 0.024(3) -0.006(4)
C19 0.090(5) 0.063(4) 0.092(5) -0.027(4) 0.042(4) 0.000(4)
C20 0.065(3) 0.048(3) 0.089(4) -0.009(3) 0.026(3) 0.007(3)
C21 0.038(2) 0.041(2) 0.067(3) -0.002(2) 0.013(2) -0.0001(19)
C22 0.037(2) 0.038(2) 0.066(3) 0.008(2) 0.003(2) 0.0027(18)
C23 0.059(3) 0.045(3) 0.106(5) 0.013(3) -0.005(3) 0.015(3)
C24 0.066(4) 0.068(4) 0.090(5) 0.028(4) -0.024(3) 0.001(3)
C25 0.064(3) 0.071(4) 0.062(3) 0.016(3) -0.021(3) -0.011(3)
C26 0.057(3) 0.051(3) 0.055(3) 0.004(2) -0.006(2) -0.004(2)

loop_
_atom_type_symbol
_atom_type_description
_atom_type_scat_dispersion_real
_atom_type_scat_dispersion_imag
_atom_type_scat_source
C C 0.0181 0.0091 'International Tables Vol C Tables 4.2.6.8 and 6.1.1.4'
H H 0.0000 0.0000 'International Tables Vol C Tables 4.2.6.8 and 6.1.1.4'
Br Br -0.6763 1.2805 'International Tables Vol C Tables 4.2.6.8 and 6.1.1.4'
Cu Cu -1.9646 0.5888 'International Tables Vol C Tables 4.2.6.8 and 6.1.1.4'
N N 0.0311 0.0180 'International Tables Vol C Tables 4.2.6.8 and 6.1.1.4'
O O 0.0492 0.0322 'International Tables Vol C Tables 4.2.6.8 and 6.1.1.4'
Re Re -5.2083 5.8923 'International Tables Vol C Tables 4.2.6.8 and 6.1.1.4'

loop_
_exptl_crystal_face_index_h
_exptl_crystal_face_index_k
_exptl_crystal_face_index_l
_exptl_crystal_face_perp_dist
_exptl_oxdiff_crystal_face_indexfrac_h
_exptl_oxdiff_crystal_face_indexfrac_k
_exptl_oxdiff_crystal_face_indexfrac_l
_exptl_oxdiff_crystal_face_x
_exptl_oxdiff_crystal_face_y
_exptl_oxdiff_crystal_face_z
0 -7 8 0.1380 0.2373 -6.7237 8.1287 0.6590 -0.3144 0.6833
-1 -11 2 0.1487 -0.9992 -11.0036 1.9942 0.1809 -0.8613 0.5462
-4 0 -8 0.1366 -3.9965 0.0012 -8.0011 -0.9379 -0.1996 -0.1460
-7 -3 0 0.1043 -6.9971 -3.0058 -0.0044 -0.6629 -0.1512 0.6928
7 1 -2 0.1485 6.9978 1.0065 -1.9964 0.5556 -0.0849 -0.7536
2 -10 -3 0.1265 2.0008 -9.9985 -3.0037 0.1338 -0.9834 -0.0477
-3 -8 5 0.1588 -2.9994 -8.0062 4.9945 0.1409 -0.4770 0.8090
0 7 8 0.0894 -0.0119 7.2964 7.6971 0.4169 0.8748 0.2470
-2 -10 -4 0.1035 -1.9974 -10.0010 -4.0053 -0.3350 -0.9556 0.2344
5 5 -6 0.1707 5.4111 5.3531 -5.7010 0.0896 0.1905 -0.9776
0 -7 -8 0.0990 -0.1162 -7.4276 -7.5668 -0.4193 -0.8798 -0.2240
7 -4 2 0.1006 6.6420 -4.3289 1.9528 0.8562 -0.4075 -0.3176
0 7 -8 0.1115 -0.3888 6.7486 -8.0826 -0.6714 0.3203 -0.6683
-7 3 0 0.1307 -7.1558 3.2294 -0.3442 -0.7852 0.3736 0.4938
-7 1 2 0.1266 -7.4140 1.1385 2.3514 -0.6024 0.2863 0.7451

loop_
_geom_angle_atom_site_label_1
_geom_angle_atom_site_label_2
_geom_angle_atom_site_label_3
_geom_angle
Br2 Re1 Br1 88.53(2)
Br2 Re1 Br3 89.77(3)
Br2 Re1 Br4 174.93(2)
Br3 Re1 Br1 171.83(2)
Br3 Re1 Br4 89.74(2)
Br4 Re1 Br1 91.256(19)
N1 Re1 Br1 94.3(2)
N1 Re1 Br2 91.25(16)
N1 Re1 Br3 93.7(2)
N1 Re1 Br4 93.81(16)
N1 Re1 N2 178.9(2)
N2 Re1 Br1 85.42(10)
N2 Re1 Br2 87.69(10)
N2 Re1 Br3 86.53(10)
N2 Re1 Br4 87.24(9)
O2 Cu1 N3 155.38(15)
O2 Cu1 N4 91.92(17)
O2 Cu1 N5 99.39(15)
O2 Cu1 N6 88.91(15)
N3 Cu1 N5 105.11(15)
N4 Cu1 N3 80.50(18)
N4 Cu1 N5 102.76(16)
N4 Cu1 N6 178.09(17)
N6 Cu1 N3 98.05(17)
N6 Cu1 N5 78.79(16)
C6 O2 Cu1 111.4(3)
O1 N1 Re1 177.9(5)
C1 N2 Re1 120.2(3)
C5 N2 Re1 122.5(3)
C5 N2 C1 117.3(4)
C12 N3 Cu1 113.4(4)
C16 N3 Cu1 127.4(4)
C16 N3 C12 119.2(5)
C7 N4 Cu1 124.0(4)
C11 N4 Cu1 116.4(4)
C11 N4 C7 119.5(5)
C17 N5 Cu1 128.6(4)
C17 N5 C21 118.9(5)
C21 N5 Cu1 111.9(3)
C22 N6 Cu1 118.0(3)
C26 N6 Cu1 122.7(4)
C26 N6 C22 119.2(4)
N2 C1 H1 118.4
N2 C1 C2 123.1(4)
C2 C1 H1 118.4
C1 C2 C3 118.7(4)
C1 C2 C6 119.5(4)
C3 C2 C6 121.8(4)
C2 C3 H3 120.8
C4 C3 C2 118.4(4)
C4 C3 H3 120.8
C3 C4 H4 120.2
C5 C4 C3 119.7(5)
C5 C4 H4 120.2
N2 C5 C4 122.9(4)
N2 C5 H5 118.6
C4 C5 H5 118.6
O2 C6 C2 114.9(4)
O3 C6 O2 125.3(4)
O3 C6 C2 119.8(4)
N4 C7 H7 119.2
N4 C7 C8 121.7(7)
C8 C7 H7 119.2
C7 C8 H8 120.4
C9 C8 C7 119.2(8)
C9 C8 H8 120.4
C8 C9 H9 120.0
C8 C9 C10 120.0(6)
C10 C9 H9 120.0
C9 C10 H10 120.4
C9 C10 C11 119.1(7)
C11 C10 H10 120.4
N4 C11 C10 120.4(6)
N4 C11 C12 114.5(4)
C10 C11 C12 125.0(6)
N3 C12 C11 115.0(4)
N3 C12 C13 121.2(6)
C13 C12 C11 123.7(5)
C12 C13 H13 120.5
C14 C13 C12 119.1(7)
C14 C13 H13 120.5
C13 C14 H14 119.8
C13 C14 C15 120.4(6)
C15 C14 H14 119.8
C14 C15 H15 121.1
C16 C15 C14 117.8(7)
C16 C15 H15 121.1
N3 C16 C15 122.3(7)
N3 C16 H16 118.8
C15 C16 H16 118.8
N5 C17 H17 118.6
N5 C17 C18 122.8(6)
C18 C17 H17 118.6
C17 C18 H18 120.6
C19 C18 C17 118.8(6)
C19 C18 H18 120.6
C18 C19 H19 120.2
C18 C19 C20 119.6(6)
C20 C19 H19 120.2
C19 C20 H20 120.9
C21 C20 C19 118.1(6)
C21 C20 H20 120.9
N5 C21 C20 121.8(5)
N5 C21 C22 115.5(4)
C20 C21 C22 122.5(5)
N6 C22 C21 115.7(4)
N6 C22 C23 120.4(5)
C23 C22 C21 123.9(5)
C22 C23 H23 120.2
C24 C23 C22 119.6(6)
C24 C23 H23 120.2
C23 C24 H24 120.3
C25 C24 C23 119.5(5)
C25 C24 H24 120.3
C24 C25 H25 120.6
C24 C25 C26 118.7(6)
C26 C25 H25 120.6
N6 C26 C25 122.4(6)
N6 C26 H26 118.8
C25 C26 H26 118.8

loop_
_geom_bond_atom_site_label_1
_geom_bond_atom_site_label_2
_geom_bond_distance
Re1 Br1 2.5396(6)
Re1 Br2 2.5115(6)
Re1 Br3 2.5129(7)
Re1 Br4 2.5171(5)
Re1 N1 1.741(5)
Re1 N2 2.215(4)
Cu1 O2 1.962(3)
Cu1 N3 2.040(4)
Cu1 N4 1.985(4)
Cu1 N5 2.183(4)
Cu1 N6 1.995(4)
O2 C6 1.266(6)
O3 C6 1.238(6)
N1 O1 1.171(7)
N2 C1 1.348(6)
N2 C5 1.344(6)
N3 C12 1.361(7)
N3 C16 1.329(8)
N4 C7 1.347(7)
N4 C11 1.337(7)
N5 C17 1.324(7)
N5 C21 1.343(7)
N6 C22 1.345(6)
N6 C26 1.341(7)
C1 H1 0.9300
C1 C2 1.375(6)
C2 C3 1.392(7)
C2 C6 1.508(6)
C3 H3 0.9300
C3 C4 1.376(7)
C4 H4 0.9300
C4 C5 1.370(7)
C5 H5 0.9300
C7 H7 0.9300
C7 C8 1.368(8)
C8 H8 0.9300
C8 C9 1.355(12)
C9 H9 0.9300
C9 C10 1.366(12)
C10 H10 0.9300
C10 C11 1.395(8)
C11 C12 1.470(9)
C12 C13 1.386(8)
C13 H13 0.9300
C13 C14 1.357(11)
C14 H14 0.9300
C14 C15 1.394(11)
C15 H15 0.9300
C15 C16 1.387(9)
C16 H16 0.9300
C17 H17 0.9300
C17 C18 1.375(9)
C18 H18 0.9300
C18 C19 1.359(11)
C19 H19 0.9300
C19 C20 1.395(10)
C20 H20 0.9300
C20 C21 1.380(7)
C21 C22 1.493(8)
C22 C23 1.382(8)
C23 H23 0.9300
C23 C24 1.378(10)
C24 H24 0.9300
C24 C25 1.363(10)
C25 H25 0.9300
C25 C26 1.370(8)
C26 H26 0.9300

loop_
_geom_torsion_atom_site_label_1
_geom_torsion_atom_site_label_2
_geom_torsion_atom_site_label_3
_geom_torsion_atom_site_label_4
_geom_torsion
Re1 N2 C1 C2 179.4(3)
Re1 N2 C5 C4 -178.6(4)
Cu1 O2 C6 O3 6.6(6)
Cu1 O2 C6 C2 -172.7(3)
Cu1 N3 C12 C11 2.6(5)
Cu1 N3 C12 C13 -177.8(4)
Cu1 N3 C16 C15 178.8(5)
Cu1 N4 C7 C8 -178.9(5)
Cu1 N4 C11 C10 177.6(4)
Cu1 N4 C11 C12 -3.5(6)
Cu1 N5 C17 C18 169.3(4)
Cu1 N5 C21 C20 -172.3(4)
Cu1 N5 C21 C22 2.6(5)
Cu1 N6 C22 C21 3.9(6)
Cu1 N6 C22 C23 -179.3(4)
Cu1 N6 C26 C25 -177.8(4)
N2 C1 C2 C3 -0.1(7)
N2 C1 C2 C6 180.0(4)
N3 C12 C13 C14 -0.9(9)
N4 C7 C8 C9 2.7(11)
N4 C11 C12 N3 0.5(6)
N4 C11 C12 C13 -179.1(5)
N5 C17 C18 C19 1.6(10)
N5 C21 C22 N6 -4.3(6)
N5 C21 C22 C23 179.1(5)
N6 C22 C23 C24 -4.4(9)
C1 N2 C5 C4 1.3(7)
C1 C2 C3 C4 0.0(7)
C1 C2 C6 O2 179.4(4)
C1 C2 C6 O3 0.1(7)
C2 C3 C4 C5 0.7(8)
C3 C2 C6 O2 -0.5(6)
C3 C2 C6 O3 -179.8(5)
C3 C4 C5 N2 -1.4(9)
C5 N2 C1 C2 -0.5(7)
C6 C2 C3 C4 179.9(5)
C7 N4 C11 C10 1.1(8)
C7 N4 C11 C12 180.0(5)
C7 C8 C9 C10 -1.1(12)
C8 C9 C10 C11 -0.4(11)
C9 C10 C11 N4 0.5(9)
C9 C10 C11 C12 -178.3(6)
C10 C11 C12 N3 179.3(5)
C10 C11 C12 C13 -0.2(8)
C11 N4 C7 C8 -2.7(9)
C11 C12 C13 C14 178.6(5)
C12 N3 C16 C15 0.7(9)
C12 C13 C14 C15 0.0(10)
C13 C14 C15 C16 1.1(10)
C14 C15 C16 N3 -1.5(10)
C16 N3 C12 C11 -179.0(5)
C16 N3 C12 C13 0.6(7)
C17 N5 C21 C20 -0.6(7)
C17 N5 C21 C22 174.3(4)
C17 C18 C19 C20 -1.0(10)
C18 C19 C20 C21 -0.3(10)
C19 C20 C21 N5 1.1(8)
C19 C20 C21 C22 -173.4(5)
C20 C21 C22 N6 170.5(5)
C20 C21 C22 C23 -6.1(8)
C21 N5 C17 C18 -0.8(8)
C21 C22 C23 C24 172.2(5)
C22 N6 C26 C25 -1.3(8)
C22 C23 C24 C25 1.8(10)
C23 C24 C25 C26 0.8(10)
C24 C25 C26 N6 -1.1(9)
C26 N6 C22 C21 -172.7(4)
C26 N6 C22 C23 4.1(7)
